data_4088435
loop_
_publ_author_name
'Dai, Huimin'
'Liu, Guifeng'
'Zhang, Xiaolei'
'Yan, Hong'
'Lu, Changsheng'

_publ_section_title
;
 Pyrrolylmethyl Functionalized o-Carborane Derivatives
;
_journal_issue 10
_journal_name_full Organometallics
_journal_page_first 1488
_journal_paper_doi 10.1021/acs.organomet.6b00082
_journal_volume 35
_journal_year 2016
_chemical_formula_moiety 'C24 H35 B10 Co N2 O4 S2'
_chemical_formula_sum 'C24 H35 B10 Co N2 O4 S2'
_chemical_formula_weight 646.69
_space_group_IT_number 14
_space_group_name_Hall '-P 2ybc'
_space_group_name_H-M_alt 'P 1 21/c 1'
_symmetry_cell_setting monoclinic
_symmetry_space_group_name_H-M 'P 1 21/c 1'
_atom_sites_solution_hydrogens geom
_atom_sites_solution_primary direct
_atom_sites_solution_secondary difmap
_audit_creation_method SHELXL-97
_cell_angle_alpha 90.00
_cell_angle_beta 112.600(3)
_cell_angle_gamma 90.00
_cell_formula_units_Z 4
_cell_length_a 11.031(2)
_cell_length_b 24.665(5)
_cell_length_c 13.055(3)
_cell_measurement_reflns_used 3630
_cell_measurement_temperature 273(2)
_cell_measurement_theta_max 24.20
_cell_measurement_theta_min 2.22
_cell_volume 3279.2(12)
_computing_cell_refinement 'Bruker SMART'
_computing_data_collection 'Bruker SMART'
_computing_data_reduction 'Bruker SAINT'
_computing_molecular_graphics 'Bruker SHELXTL'
_computing_publication_material 'Bruker SHELXTL'
_computing_structure_refinement 'SHELXL-97 (Sheldrick, 1997)'
_computing_structure_solution 'SHELXS-97 (Sheldrick, 1990)'
_diffrn_ambient_temperature 273(2)
_diffrn_measured_fraction_theta_full 0.998
_diffrn_measured_fraction_theta_max 0.998
_diffrn_measurement_device_type 'CCD area detector'
_diffrn_measurement_method 'phi and omega scans'
_diffrn_radiation_monochromator graphite
_diffrn_radiation_source 'fine-focus sealed tube'
_diffrn_radiation_type MoK\a
_diffrn_radiation_wavelength 0.71073
_diffrn_reflns_av_R_equivalents 0.0380
_diffrn_reflns_av_sigmaI/netI 0.0496
_diffrn_reflns_limit_h_max 12
_diffrn_reflns_limit_h_min -13
_diffrn_reflns_limit_k_max 23
_diffrn_reflns_limit_k_min -30
_diffrn_reflns_limit_l_max 15
_diffrn_reflns_limit_l_min -16
_diffrn_reflns_number 17768
_diffrn_reflns_theta_full 26.00
_diffrn_reflns_theta_max 26.00
_diffrn_reflns_theta_min 1.88
_exptl_absorpt_coefficient_mu 0.684
_exptl_absorpt_correction_T_max 0.9348
_exptl_absorpt_correction_T_min 0.9103
_exptl_absorpt_correction_type none
_exptl_crystal_colour brown
_exptl_crystal_density_diffrn 1.310
_exptl_crystal_density_method 'not measured'
_exptl_crystal_description block
_exptl_crystal_F_000 1336
_exptl_crystal_size_max 0.14
_exptl_crystal_size_mid 0.13
_exptl_crystal_size_min 0.10
_refine_diff_density_max 0.539
_refine_diff_density_min -0.489
_refine_diff_density_rms 0.054
_refine_ls_extinction_method none
_refine_ls_goodness_of_fit_ref 1.075
_refine_ls_hydrogen_treatment mixed
_refine_ls_matrix_type full
_refine_ls_number_parameters 417
_refine_ls_number_reflns 6437
_refine_ls_number_restraints 131
_refine_ls_restrained_S_all 1.132
_refine_ls_R_factor_all 0.0803
_refine_ls_R_factor_gt 0.0505
_refine_ls_shift/su_max 0.005
_refine_ls_shift/su_mean 0.000
_refine_ls_structure_factor_coef Fsqd
_refine_ls_weighting_details 'calc w=1/[\s^2^(Fo^2^)+(0.0783P)^2^+0.0000P] where P=(Fo^2^+2Fc^2^)/3'
_refine_ls_weighting_scheme calc
_refine_ls_wR_factor_gt 0.1354
_refine_ls_wR_factor_ref 0.1482
_reflns_number_gt 4405
_reflns_number_total 6437
_reflns_threshold_expression >2sigma(I)
_cod_data_source_file om6b00082_si_002.cif
_cod_data_source_block 7i
_cod_depositor_comments
;
The following automatic conversions were performed:

data item '_symmetry_cell_setting' value 'Monoclinic' was changed to
'monoclinic' in accordance with the
/home/saulius/struct/COD-crude-data/automatic-downloads/DataCite-retrospective/ACS/depositions/lib/dictionaries/cif_core.dic
dictionary named 'cif_core.dic' version 2.4.2 last updated on
2011-04-26.

Automatic conversion script
Id: cif_fix_values 6909 2019-04-08 15:41:33Z antanas 
;
_cod_original_cell_volume 3279.2(11)
_cod_original_sg_symbol_H-M p2(1)/c
_cod_database_code 4088435

loop_
_symmetry_equiv_pos_as_xyz
'x, y, z'
'-x, y+1/2, -z+1/2'
'-x, -y, -z'
'x, -y-1/2, z-1/2'

loop_
_atom_site_label
_atom_site_type_symbol
_atom_site_fract_x
_atom_site_fract_y
_atom_site_fract_z
_atom_site_U_iso_or_equiv
_atom_site_adp_type
_atom_site_occupancy
_atom_site_symmetry_multiplicity
_atom_site_calc_flag
_atom_site_refinement_flags
_atom_site_disorder_assembly
_atom_site_disorder_group
Co1 Co 0.29585(4) 0.852334(17) 0.74970(3) 0.04512(16) Uani 1 1 d . . .
S1 S 0.16584(9) 0.91311(3) 0.78769(9) 0.0638(3) Uani 1 1 d . . .
S2 S -0.07129(10) 0.84193(5) 0.58464(8) 0.0714(3) Uani 1 1 d . B .
O1 O 0.4816(2) 0.66358(9) 0.9380(2) 0.0634(6) Uani 1 1 d . . .
O2 O 0.3233(3) 0.60570(10) 0.8418(3) 0.0852(9) Uani 1 1 d . A .
O3 O -0.2472(6) 0.9635(2) 0.4234(5) 0.204(2) Uani 1 1 d U . .
O4 O -0.1124(3) 0.90725(14) 0.3952(3) 0.1047(10) Uani 1 1 d DU . .
C1 C 0.0634(3) 0.87268(14) 0.8291(3) 0.0513(8) Uani 1 1 d . . .
C2 C -0.0635(3) 0.83599(13) 0.7218(3) 0.0476(8) Uani 1 1 d . . .
C3 C 0.1842(3) 0.78869(11) 0.7588(2) 0.0398(7) Uani 1 1 d . . .
H3 H 0.1392 0.7733 0.6845 0.048 Uiso 1 1 calc R . .
C4 C 0.2850(3) 0.74958(12) 0.8287(2) 0.0402(7) Uani 1 1 d . . .
C5 C 0.3961(3) 0.77518(12) 0.9130(2) 0.0425(7) Uani 1 1 d . . .
H5A H 0.4541 0.7562 0.9736 0.051 Uiso 1 1 calc R . .
C6 C 0.4939(3) 0.90952(14) 0.9885(3) 0.0645(10) Uani 1 1 d . . .
H6A H 0.4150 0.9228 0.9296 0.077 Uiso 1 1 calc R . .
H6B H 0.4786 0.9095 1.0569 0.077 Uiso 1 1 calc R . .
C7 C 0.6033(4) 0.94554(15) 1.0004(4) 0.0731(11) Uani 1 1 d . . .
C8 C 0.6903(5) 0.97436(19) 1.0118(5) 0.1033(16) Uani 1 1 d . . .
H8A H 0.7602 0.9975 1.0209 0.124 Uiso 1 1 calc R . .
C9 C 0.6236(3) 0.82597(14) 1.0531(3) 0.0553(8) Uani 1 1 d . . .
H9A H 0.6412 0.7917 1.0250 0.066 Uiso 1 1 calc R . .
H9B H 0.7034 0.8474 1.0760 0.066 Uiso 1 1 calc R . .
C10 C 0.5927(3) 0.81522(16) 1.1507(3) 0.0643(10) Uani 1 1 d . . .
C11 C 0.5664(5) 0.8081(2) 1.2271(4) 0.0951(14) Uani 1 1 d . . .
H11A H 0.5452 0.8023 1.2887 0.114 Uiso 1 1 calc R . .
C12 C 0.2736(3) 0.69600(12) 0.8121(3) 0.0484(8) Uani 1 1 d . . .
H12A H 0.1965 0.6835 0.7570 0.058 Uiso 1 1 calc R . .
C13 C 0.3709(3) 0.65532(13) 0.8722(3) 0.0544(8) Uani 1 1 d . . .
C14 C 0.4108(5) 0.56092(17) 0.8900(5) 0.1090(17) Uani 1 1 d DU . .
H14A H 0.4027 0.5502 0.9578 0.131 Uiso 1 1 d R A .
H14B H 0.5001 0.5715 0.9063 0.131 Uiso 1 1 d R . .
N2 N 0.5207(2) 0.85437(10) 0.9628(2) 0.0496(7) Uani 1 1 d . . .
N1 N 0.4098(2) 0.82625(10) 0.8985(2) 0.0432(6) Uani 1 1 d . . .
B3 B 0.0793(3) 0.80469(14) 0.8083(3) 0.0409(8) Uani 1 1 d . . .
B4 B 0.1182(4) 0.83285(18) 0.9437(3) 0.0589(10) Uani 1 1 d . . .
H4 H 0.2196 0.8336 1.0056 0.071 Uiso 1 1 calc R . .
B5 B 0.0064(4) 0.8866(2) 0.9293(4) 0.0747(14) Uani 1 1 d . . .
H5 H 0.0340 0.9232 0.9814 0.090 Uiso 1 1 calc R . .
B6 B -0.1003(4) 0.88949(18) 0.7878(4) 0.0636(11) Uani 1 1 d . . .
H6 H -0.1391 0.9281 0.7456 0.076 Uiso 1 1 calc R . .
B7 B -0.0807(3) 0.77455(17) 0.7700(3) 0.0554(10) Uani 1 1 d . . .
H7 H -0.1074 0.7375 0.7191 0.066 Uiso 1 1 calc R . .
B8 B 0.0297(4) 0.77297(19) 0.9088(3) 0.0641(11) Uani 1 1 d . . .
H8 H 0.0743 0.7345 0.9479 0.077 Uiso 1 1 calc R . .
B9 B -0.0158(5) 0.8236(2) 0.9824(4) 0.0797(15) Uani 1 1 d . . .
H9 H -0.0026 0.8185 1.0698 0.096 Uiso 1 1 calc R . .
B10 B -0.1523(4) 0.8592(2) 0.8855(4) 0.0781(15) Uani 1 1 d . . .
H10 H -0.2281 0.8782 0.9090 0.094 Uiso 1 1 calc R . .
B11 B -0.1943(4) 0.82769(19) 0.7552(4) 0.0620(11) Uani 1 1 d . . .
H11 H -0.2962 0.8258 0.6944 0.074 Uiso 1 1 calc R . .
B12 B -0.1391(4) 0.7879(2) 0.8761(4) 0.0735(13) Uani 1 1 d . . .
H12 H -0.2055 0.7599 0.8948 0.088 Uiso 1 1 calc R . .
C15A C 0.3950(17) 0.5252(7) 0.7969(13) 0.162(6) Uani 0.50 1 d PDU A 1
H15D H 0.4511 0.4942 0.8228 0.243 Uiso 0.50 1 calc PR A 1
H15E H 0.4182 0.5444 0.7430 0.243 Uiso 0.50 1 calc PR A 1
H15F H 0.3053 0.5135 0.7634 0.243 Uiso 0.50 1 calc PR A 1
C15 C 0.3504(11) 0.5118(4) 0.8410(12) 0.111(4) Uani 0.50 1 d PDU A 2
H15A H 0.2802 0.5036 0.8648 0.166 Uiso 0.50 1 calc PR A 2
H15B H 0.4140 0.4831 0.8633 0.166 Uiso 0.50 1 calc PR A 2
H15C H 0.3160 0.5153 0.7617 0.166 Uiso 0.50 1 calc PR A 2
C16 C -0.2085(4) 0.8851(2) 0.5179(4) 0.1098(17) Uani 1 1 d U . .
H16A H -0.2846 0.8629 0.4779 0.132 Uiso 1 1 calc R B .
H16B H -0.2272 0.9051 0.5741 0.132 Uiso 1 1 calc R . .
C17 C -0.1892(5) 0.9226(2) 0.4424(5) 0.0948(15) Uani 1 1 d . B .
C18A C -0.1239(12) 0.9303(6) 0.2920(9) 0.114(3) Uani 0.50 1 d PDU B 1
H18C H -0.2108 0.9235 0.2362 0.137 Uiso 0.50 1 calc PR B 1
H18D H -0.1100 0.9692 0.2995 0.137 Uiso 0.50 1 calc PR B 1
C19A C -0.0289(15) 0.9060(5) 0.2614(12) 0.121(4) Uani 0.50 1 d PDU B 1
H19D H -0.0360 0.9197 0.1905 0.182 Uiso 0.50 1 calc PR B 1
H19E H -0.0419 0.8675 0.2567 0.182 Uiso 0.50 1 calc PR B 1
H19F H 0.0568 0.9141 0.3159 0.182 Uiso 0.50 1 calc PR B 1
C18 C -0.0641(15) 0.9529(5) 0.3425(10) 0.120(3) Uani 0.50 1 d PU B 2
H18A H -0.1396 0.9737 0.2951 0.144 Uiso 0.50 1 calc PR B 2
H18B H -0.0096 0.9769 0.4009 0.144 Uiso 0.50 1 calc PR B 2
C19 C -0.0004(13) 0.9385(5) 0.2865(12) 0.114(4) Uani 0.50 1 d PU B 2
H19A H 0.0876 0.9294 0.3352 0.172 Uiso 0.50 1 calc PR B 2
H19B H 0.0021 0.9676 0.2385 0.172 Uiso 0.50 1 calc PR B 2
H19C H -0.0415 0.9074 0.2427 0.172 Uiso 0.50 1 calc PR B 2
C20 C 0.4446(4) 0.8866(2) 0.7084(3) 0.0786(13) Uani 1 1 d U . .
H20 H 0.5207 0.9075 0.7567 0.094 Uiso 1 1 calc R . .
C21 C 0.4378(4) 0.8318(2) 0.6891(4) 0.0811(13) Uani 1 1 d . . .
H21 H 0.5101 0.8065 0.7259 0.097 Uiso 1 1 calc R . .
C22 C 0.3212(5) 0.8171(2) 0.6144(4) 0.0844(13) Uani 1 1 d . . .
H22 H 0.2958 0.7800 0.5877 0.101 Uiso 1 1 calc R . .
C23 C 0.2441(4) 0.8603(2) 0.5831(3) 0.0789(13) Uani 1 1 d . . .
H23 H 0.1540 0.8606 0.5275 0.095 Uiso 1 1 calc R . .
C24 C 0.3170(6) 0.90716(19) 0.6386(4) 0.0980(16) Uani 1 1 d U . .
H24 H 0.2883 0.9451 0.6279 0.118 Uiso 1 1 calc R . .

loop_
_atom_site_aniso_label
_atom_site_aniso_U_11
_atom_site_aniso_U_22
_atom_site_aniso_U_33
_atom_site_aniso_U_23
_atom_site_aniso_U_13
_atom_site_aniso_U_12
Co1 0.0360(2) 0.0499(3) 0.0517(3) 0.0077(2) 0.0193(2) 0.00159(17)
S1 0.0493(5) 0.0400(5) 0.1052(8) 0.0047(5) 0.0331(5) 0.0042(4)
S2 0.0503(5) 0.1093(9) 0.0529(5) 0.0224(5) 0.0178(4) 0.0229(5)
O1 0.0497(15) 0.0596(15) 0.0713(16) 0.0019(12) 0.0126(13) 0.0135(11)
O2 0.0716(18) 0.0373(14) 0.122(2) -0.0064(15) 0.0096(16) 0.0093(12)
O3 0.229(5) 0.123(3) 0.323(6) 0.096(4) 0.175(5) 0.070(4)
O4 0.120(3) 0.114(3) 0.094(2) 0.0448(19) 0.056(2) 0.026(2)
C1 0.0405(17) 0.054(2) 0.062(2) -0.0050(17) 0.0227(16) 0.0088(14)
C2 0.0348(16) 0.055(2) 0.0534(19) 0.0068(15) 0.0168(15) 0.0072(13)
C3 0.0352(15) 0.0377(16) 0.0425(16) -0.0004(13) 0.0103(13) 0.0021(12)
C4 0.0356(15) 0.0421(18) 0.0444(16) 0.0007(14) 0.0171(13) 0.0036(12)
C5 0.0385(16) 0.0428(19) 0.0459(17) 0.0015(14) 0.0158(14) 0.0043(13)
C6 0.054(2) 0.054(2) 0.080(3) -0.0145(19) 0.0185(19) -0.0002(16)
C7 0.063(2) 0.051(2) 0.094(3) -0.017(2) 0.018(2) -0.0070(18)
C8 0.080(3) 0.071(3) 0.157(5) -0.026(3) 0.044(3) -0.017(3)
C9 0.0375(17) 0.060(2) 0.065(2) -0.0052(18) 0.0154(16) -0.0031(15)
C10 0.056(2) 0.073(3) 0.059(2) -0.0089(19) 0.0161(19) -0.0031(17)
C11 0.101(4) 0.117(4) 0.076(3) -0.001(3) 0.045(3) 0.006(3)
C12 0.0369(16) 0.0441(19) 0.059(2) -0.0008(15) 0.0128(15) 0.0026(13)
C13 0.055(2) 0.046(2) 0.062(2) -0.0028(16) 0.0223(19) 0.0076(15)
C14 0.108(4) 0.052(3) 0.141(4) -0.008(3) 0.019(3) 0.026(2)
N2 0.0387(14) 0.0455(16) 0.0597(17) -0.0085(13) 0.0134(13) -0.0016(11)
N1 0.0349(14) 0.0467(16) 0.0493(15) -0.0013(12) 0.0177(12) -0.0003(11)
B3 0.0343(17) 0.041(2) 0.0460(19) 0.0042(16) 0.0142(15) 0.0035(14)
B4 0.047(2) 0.081(3) 0.049(2) -0.001(2) 0.0184(19) 0.008(2)
B5 0.058(3) 0.095(4) 0.077(3) -0.026(3) 0.033(2) 0.009(2)
B6 0.045(2) 0.065(3) 0.083(3) 0.001(2) 0.027(2) 0.0169(19)
B7 0.0378(19) 0.055(2) 0.072(3) 0.007(2) 0.0198(19) -0.0039(16)
B8 0.049(2) 0.080(3) 0.067(3) 0.025(2) 0.026(2) 0.008(2)
B9 0.059(3) 0.126(5) 0.063(3) 0.005(3) 0.034(2) 0.013(3)
B10 0.052(3) 0.111(4) 0.083(3) -0.002(3) 0.039(3) 0.019(2)
B11 0.038(2) 0.081(3) 0.073(3) 0.012(2) 0.027(2) 0.0066(19)
B12 0.048(2) 0.099(4) 0.080(3) 0.022(3) 0.033(2) 0.003(2)
C15A 0.168(10) 0.136(9) 0.175(9) -0.010(8) 0.058(7) 0.048(7)
C15 0.102(8) 0.032(5) 0.178(11) 0.003(6) 0.031(7) 0.010(4)
C16 0.069(3) 0.151(4) 0.105(3) 0.062(3) 0.029(3) 0.046(3)
C17 0.093(3) 0.071(3) 0.121(4) 0.042(3) 0.043(3) 0.026(3)
C18A 0.118(6) 0.129(6) 0.097(5) 0.037(5) 0.045(4) 0.001(5)
C19A 0.139(8) 0.127(8) 0.095(6) -0.005(6) 0.043(6) 0.018(7)
C18 0.137(6) 0.116(6) 0.107(6) 0.041(5) 0.046(5) 0.007(5)
C19 0.110(6) 0.121(8) 0.126(7) 0.035(6) 0.061(6) 0.011(6)
C20 0.062(2) 0.106(4) 0.077(3) 0.004(2) 0.037(2) -0.037(2)
C21 0.063(3) 0.108(4) 0.092(3) 0.016(3) 0.052(3) 0.004(2)
C22 0.083(3) 0.110(4) 0.080(3) -0.002(3) 0.052(3) -0.008(3)
C23 0.055(2) 0.129(4) 0.056(2) 0.024(3) 0.026(2) -0.001(3)
C24 0.147(4) 0.070(3) 0.115(4) 0.051(3) 0.093(3) 0.028(3)

loop_
_atom_type_symbol
_atom_type_description
_atom_type_scat_dispersion_real
_atom_type_scat_dispersion_imag
_atom_type_scat_source
C C 0.0033 0.0016 'International Tables Vol C Tables 4.2.6.8 and 6.1.1.4'
H H 0.0000 0.0000 'International Tables Vol C Tables 4.2.6.8 and 6.1.1.4'
B B 0.0013 0.0007 'International Tables Vol C Tables 4.2.6.8 and 6.1.1.4'
N N 0.0061 0.0033 'International Tables Vol C Tables 4.2.6.8 and 6.1.1.4'
O O 0.0106 0.0060 'International Tables Vol C Tables 4.2.6.8 and 6.1.1.4'
S S 0.1246 0.1234 'International Tables Vol C Tables 4.2.6.8 and 6.1.1.4'
Co Co 0.3494 0.9721 'International Tables Vol C Tables 4.2.6.8 and 6.1.1.4'

loop_
_geom_angle_atom_site_label_1
_geom_angle_atom_site_label_2
_geom_angle_atom_site_label_3
_geom_angle
N1 Co1 C3 82.02(11)
N1 Co1 C23 153.53(15)
C3 Co1 C23 102.12(16)
N1 Co1 C24 134.9(2)
C3 Co1 C24 141.8(2)
C23 Co1 C24 41.04(18)
N1 Co1 C21 90.44(15)
C3 Co1 C21 113.51(16)
C23 Co1 C21 63.76(17)
C24 Co1 C21 65.44(18)
N1 Co1 C22 117.19(16)
C3 Co1 C22 90.50(15)
C23 Co1 C22 37.58(17)
C24 Co1 C22 65.71(19)
C21 Co1 C22 37.41(16)
N1 Co1 C20 96.88(14)
C3 Co1 C20 151.92(16)
C23 Co1 C20 67.12(16)
C24 Co1 C20 40.64(18)
C21 Co1 C20 38.46(17)
C22 Co1 C20 64.89(18)
N1 Co1 S1 102.60(8)
C3 Co1 S1 92.86(8)
C23 Co1 S1 103.28(15)
C24 Co1 S1 88.41(13)
C21 Co1 S1 152.11(14)
C22 Co1 S1 140.14(15)
C20 Co1 S1 114.57(15)
C1 S1 Co1 103.33(11)
C2 S2 C16 104.3(2)
C13 O2 C14 117.0(3)
C17 O4 C18A 120.1(6)
C17 O4 C18 114.2(6)
C18A O4 C18 36.3(6)
B5 C1 B4 63.0(2)
B5 C1 B3 114.2(3)
B4 C1 B3 63.3(2)
B5 C1 B6 62.4(2)
B4 C1 B6 113.0(3)
B3 C1 B6 110.1(3)
B5 C1 S1 127.1(3)
B4 C1 S1 123.5(2)
B3 C1 S1 113.1(2)
B6 C1 S1 119.4(3)
B5 C1 C2 107.2(3)
B4 C1 C2 107.6(3)
B3 C1 C2 58.80(18)
B6 C1 C2 57.9(2)
S1 C1 C2 116.8(2)
B11 C2 B7 63.9(2)
B11 C2 B6 64.4(2)
B7 C2 B6 115.2(3)
B11 C2 B3 115.9(3)
B7 C2 B3 63.76(19)
B6 C2 B3 110.4(3)
B11 C2 S2 124.3(2)
B7 C2 S2 119.1(2)
B6 C2 S2 121.2(2)
B3 C2 S2 112.2(2)
B11 C2 C1 110.5(3)
B7 C2 C1 109.2(2)
B6 C2 C1 58.87(19)
B3 C2 C1 58.30(18)
S2 C2 C1 117.9(2)
C4 C3 B3 113.7(2)
C4 C3 Co1 102.16(18)
B3 C3 Co1 112.8(2)
C4 C3 H3 109.3
B3 C3 H3 109.3
Co1 C3 H3 109.3
C12 C4 C5 123.8(3)
C12 C4 C3 122.6(3)
C5 C4 C3 113.6(3)
N1 C5 C4 115.4(3)
N1 C5 H5A 122.3
C4 C5 H5A 122.3
C7 C6 N2 111.1(3)
C7 C6 H6A 109.4
N2 C6 H6A 109.4
C7 C6 H6B 109.4
N2 C6 H6B 109.4
H6A C6 H6B 108.0
C8 C7 C6 178.8(5)
C7 C8 H8A 180.0
C10 C9 N2 114.8(3)
C10 C9 H9A 108.6
N2 C9 H9A 108.6
C10 C9 H9B 108.6
N2 C9 H9B 108.6
H9A C9 H9B 107.5
C11 C10 C9 178.1(5)
C10 C11 H11A 180.0
C4 C12 C13 126.1(3)
C4 C12 H12A 117.0
C13 C12 H12A 117.0
O1 C13 O2 122.7(3)
O1 C13 C12 126.8(3)
O2 C13 C12 110.4(3)
C15 C14 O2 109.8(6)
C15 C14 C15A 38.6(8)
O2 C14 C15A 104.7(8)
C15 C14 H14A 89.2
O2 C14 H14A 109.2
C15A C14 H14A 125.4
C15 C14 H14B 126.8
O2 C14 H14B 110.2
C15A C14 H14B 97.7
H14A C14 H14B 108.7
N1 N2 C6 113.5(2)
N1 N2 C9 118.9(2)
C6 N2 C9 115.1(3)
C5 N1 N2 121.9(2)
C5 N1 Co1 113.3(2)
N2 N1 Co1 121.13(19)
C3 B3 C1 116.4(2)
C3 B3 C2 118.1(2)
C1 B3 C2 62.90(19)
C3 B3 B8 132.2(3)
C1 B3 B8 103.5(3)
C2 B3 B8 102.5(2)
C3 B3 B4 124.5(3)
C1 B3 B4 57.7(2)
C2 B3 B4 106.5(2)
B8 B3 B4 58.0(2)
C3 B3 B7 125.3(3)
C1 B3 B7 107.4(2)
C2 B3 B7 56.80(19)
B8 B3 B7 58.6(2)
B4 B3 B7 105.8(3)
C1 B4 B8 106.7(3)
C1 B4 B9 106.0(3)
B8 B4 B9 60.8(3)
C1 B4 B5 58.3(2)
B8 B4 B5 108.2(3)
B9 B4 B5 59.8(3)
C1 B4 B3 59.0(2)
B8 B4 B3 60.8(2)
B9 B4 B3 109.0(3)
B5 B4 B3 107.0(3)
C1 B4 H4 123.8
B8 B4 H4 121.2
B9 B4 H4 121.5
B5 B4 H4 122.4
B3 B4 H4 121.4
C1 B5 B9 106.0(3)
C1 B5 B10 106.9(3)
B9 B5 B10 61.0(3)
C1 B5 B4 58.6(2)
B9 B5 B4 59.5(3)
B10 B5 B4 108.3(4)
C1 B5 B6 59.7(2)
B9 B5 B6 108.1(4)
B10 B5 B6 59.7(3)
B4 B5 B6 107.3(3)
C1 B5 H5 123.2
B9 B5 H5 121.9
B10 B5 H5 121.4
B4 B5 H5 122.2
B6 B5 H5 121.8
C2 B6 C1 63.2(2)
C2 B6 B10 104.2(3)
C1 B6 B10 105.4(3)
C2 B6 B5 107.7(3)
C1 B6 B5 57.8(2)
B10 B6 B5 59.7(3)
C2 B6 B11 56.9(2)
C1 B6 B11 108.0(3)
B10 B6 B11 59.4(3)
B5 B6 B11 107.7(3)
C2 B6 H6 122.6
C1 B6 H6 121.6
B10 B6 H6 124.0
B5 B6 H6 122.1
B11 B6 H6 122.4
C2 B7 B8 105.9(3)
C2 B7 B12 104.6(3)
B8 B7 B12 60.8(2)
C2 B7 B11 57.9(2)
B8 B7 B11 108.0(3)
B12 B7 B11 59.4(2)
C2 B7 B3 59.44(19)
B8 B7 B3 60.3(2)
B12 B7 B3 108.6(3)
B11 B7 B3 107.6(3)
C2 B7 H7 124.5
B8 B7 H7 121.6
B12 B7 H7 122.2
B11 B7 H7 122.3
B3 B7 H7 121.2
B4 B8 B7 110.5(3)
B4 B8 B9 60.1(3)
B7 B8 B9 108.5(3)
B4 B8 B12 108.5(3)
B7 B8 B12 60.1(2)
B9 B8 B12 59.6(3)
B4 B8 B3 61.2(2)
B7 B8 B3 61.2(2)
B9 B8 B3 108.8(3)
B12 B8 B3 108.7(3)
B4 B8 H8 120.5
B7 B8 H8 120.5
B9 B8 H8 121.9
B12 B8 H8 121.9
B3 B8 H8 120.7
B5 B9 B4 60.6(3)
B5 B9 B12 108.3(3)
B4 B9 B12 108.7(3)
B5 B9 B8 107.4(3)
B4 B9 B8 59.1(2)
B12 B9 B8 60.8(3)
B5 B9 B10 59.5(3)
B4 B9 B10 107.9(3)
B12 B9 B10 60.0(3)
B8 B9 B10 107.6(3)
B5 B9 H9 121.8
B4 B9 H9 121.6
B12 B9 H9 121.0
B8 B9 H9 122.2
B10 B9 H9 122.1
B5 B10 B6 60.6(3)
B5 B10 B11 110.1(3)
B6 B10 B11 61.6(3)
B5 B10 B12 107.8(3)
B6 B10 B12 108.3(3)
B11 B10 B12 59.6(3)
B5 B10 B9 59.6(3)
B6 B10 B9 107.6(3)
B11 B10 B9 107.8(3)
B12 B10 B9 59.4(3)
B5 B10 H10 121.0
B6 B10 H10 121.1
B11 B10 H10 120.7
B12 B10 H10 122.3
B9 B10 H10 122.6
C2 B11 B12 105.5(3)
C2 B11 B10 105.3(3)
B12 B11 B10 60.5(3)
C2 B11 B7 58.2(2)
B12 B11 B7 60.2(2)
B10 B11 B7 108.0(3)
C2 B11 B6 58.7(2)
B12 B11 B6 107.0(3)
B10 B11 B6 59.0(3)
B7 B11 B6 106.3(3)
C2 B11 H11 124.2
B12 B11 H11 122.1
B10 B11 H11 122.1
B7 B11 H11 122.1
B6 B11 H11 122.8
B11 B12 B9 109.0(3)
B11 B12 B7 60.4(2)
B9 B12 B7 107.9(3)
B11 B12 B10 59.9(3)
B9 B12 B10 60.6(3)
B7 B12 B10 107.7(3)
B11 B12 B8 107.5(3)
B9 B12 B8 59.7(3)
B7 B12 B8 59.1(2)
B10 B12 B8 107.1(3)
B11 B12 H12 121.3
B9 B12 H12 121.2
B7 B12 H12 122.0
B10 B12 H12 121.9
B8 B12 H12 122.7
C14 C15A H15D 109.5
C14 C15A H15E 109.5
H15D C15A H15E 109.5
C14 C15A H15F 109.5
H15D C15A H15F 109.5
H15E C15A H15F 109.5
C14 C15 H15A 109.5
C14 C15 H15B 109.5
H15A C15 H15B 109.5
C14 C15 H15C 109.5
H15A C15 H15C 109.5
H15B C15 H15C 109.5
C17 C16 S2 113.7(3)
C17 C16 H16A 108.8
S2 C16 H16A 108.8
C17 C16 H16B 108.8
S2 C16 H16B 108.8
H16A C16 H16B 107.7
O3 C17 O4 124.2(5)
O3 C17 C16 119.5(5)
O4 C17 C16 116.2(4)
C19A C18A O4 107.3(10)
C19A C18A H18C 110.3
O4 C18A H18C 110.3
C19A C18A H18D 110.3
O4 C18A H18D 110.3
H18C C18A H18D 108.5
C18A C19A H19D 109.5
C18A C19A H19E 109.5
H19D C19A H19E 109.5
C18A C19A H19F 109.5
H19D C19A H19F 109.5
H19E C19A H19F 109.5
C19 C18 O4 115.4(12)
C19 C18 H18A 108.4
O4 C18 H18A 108.4
C19 C18 H18B 108.4
O4 C18 H18B 108.4
H18A C18 H18B 107.5
C18 C19 H19A 109.5
C18 C19 H19B 109.5
H19A C19 H19B 109.5
C18 C19 H19C 109.5
H19A C19 H19C 109.5
H19B C19 H19C 109.5
C21 C20 C24 105.0(4)
C21 C20 Co1 69.9(2)
C24 C20 Co1 68.5(2)
C21 C20 H20 127.5
C24 C20 H20 127.5
Co1 C20 H20 127.5
C22 C21 C20 111.9(4)
C22 C21 Co1 71.7(2)
C20 C21 Co1 71.6(2)
C22 C21 H21 124.1
C20 C21 H21 124.1
Co1 C21 H21 124.1
C23 C22 C21 109.3(5)
C23 C22 Co1 69.3(3)
C21 C22 Co1 70.8(3)
C23 C22 H22 125.3
C21 C22 H22 125.3
Co1 C22 H22 125.3
C22 C23 C24 108.8(4)
C22 C23 Co1 73.2(3)
C24 C23 Co1 70.5(2)
C22 C23 H23 125.5
C24 C23 H23 125.5
Co1 C23 H23 125.5
C23 C24 C20 104.9(4)
C23 C24 Co1 68.5(2)
C20 C24 Co1 70.9(2)
C23 C24 H24 127.5
C20 C24 H24 127.5
Co1 C24 H24 127.5

loop_
_geom_bond_atom_site_label_1
_geom_bond_atom_site_label_2
_geom_bond_distance
Co1 N1 1.972(2)
Co1 C3 2.026(3)
Co1 C23 2.034(4)
Co1 C24 2.061(4)
Co1 C21 2.071(4)
Co1 C22 2.082(4)
Co1 C20 2.093(3)
Co1 S1 2.2575(10)
S1 C1 1.741(3)
S2 C2 1.766(3)
S2 C16 1.780(4)
O1 C13 1.211(4)
O2 C13 1.330(4)
O2 C14 1.442(5)
O3 C17 1.167(5)
O4 C17 1.283(6)
O4 C18A 1.421(10)
O4 C18 1.518(12)
C1 B5 1.690(5)
C1 B4 1.695(5)
C1 B3 1.718(5)
C1 B6 1.725(5)
C1 C2 1.798(5)
C2 B11 1.673(5)
C2 B7 1.679(5)
C2 B6 1.707(5)
C2 B3 1.728(4)
C3 C4 1.490(4)
C3 B3 1.578(4)
C3 H3 0.9800
C4 C12 1.337(4)
C4 C5 1.441(4)
C5 N1 1.291(4)
C5 H5A 0.9300
C6 C7 1.458(5)
C6 N2 1.458(4)
C6 H6A 0.9700
C6 H6B 0.9700
C7 C8 1.157(5)
C8 H8A 0.9300
C9 C10 1.464(5)
C9 N2 1.463(4)
C9 H9A 0.9700
C9 H9B 0.9700
C10 C11 1.154(5)
C11 H11A 0.9300
C12 C13 1.458(4)
C12 H12A 0.9300
C14 C15 1.411(10)
C14 C15A 1.457(13)
C14 H14A 0.9602
C14 H14B 0.9599
N2 N1 1.376(3)
B3 B8 1.784(5)
B3 B4 1.791(5)
B3 B7 1.799(5)
B4 B8 1.732(6)
B4 B9 1.751(6)
B4 B5 1.770(6)
B4 H4 1.1000
B5 B9 1.756(8)
B5 B10 1.754(7)
B5 B6 1.770(7)
B5 H5 1.1000
B6 B10 1.755(7)
B6 B11 1.800(6)
B6 H6 1.1000
B7 B8 1.753(6)
B7 B12 1.770(6)
B7 B11 1.773(6)
B7 H7 1.1000
B8 B9 1.763(7)
B8 B12 1.782(6)
B8 H8 1.1000
B9 B12 1.760(7)
B9 B10 1.781(7)
B9 H9 1.1000
B10 B11 1.762(7)
B10 B12 1.772(7)
B10 H10 1.1000
B11 B12 1.756(6)
B11 H11 1.1000
B12 H12 1.1000
C15A H15D 0.9600
C15A H15E 0.9600
C15A H15F 0.9600
C15 H15A 0.9600
C15 H15B 0.9600
C15 H15C 0.9600
C16 C17 1.426(6)
C16 H16A 0.9700
C16 H16B 0.9700
C18A C19A 1.393(14)
C18A H18C 0.9700
C18A H18D 0.9700
C19A H19D 0.9600
C19A H19E 0.9600
C19A H19F 0.9600
C18 C19 1.245(16)
C18 H18A 0.9700
C18 H18B 0.9700
C19 H19A 0.9600
C19 H19B 0.9600
C19 H19C 0.9600
C20 C21 1.371(6)
C20 C24 1.443(6)
C20 H20 0.9800
C21 C22 1.332(6)
C21 H21 0.9800
C22 C23 1.327(6)
C22 H22 0.9800
C23 C24 1.436(6)
C23 H23 0.9800
C24 H24 0.9800
